data_4129485
loop_
_publ_author_name
'Bag, Sukdev'
'Patra, Tuhin'
'Modak, Atanu'
'Deb, Arghya'
'Maity, Soham'
'Dutta, Uttam'
'Dey, Aniruddha'
'Kancherla, Rajesh'
'Maji, Arun'
'Hazra, Avijit'
'Bera, Milan'
'Maiti, Debabrata'

_publ_section_title
;
 Remote para-C-H Functionalization of Arenes by a D-Shaped Biphenyl
 Template-Based Assembly.
;
_journal_issue 37
_journal_name_full 'Journal of the American Chemical Society'
_journal_page_first 11888
_journal_page_last 11891
_journal_paper_doi 10.1021/jacs.5b06793
_journal_volume 137
_journal_year 2015
_chemical_formula_moiety 'C30 H33 N O3 Si'
_chemical_formula_sum 'C30 H33 N O3 Si'
_chemical_formula_weight 483.66
_space_group_crystal_system triclinic
_space_group_IT_number 2
_space_group_name_Hall '-P 1'
_space_group_name_H-M_alt 'P -1'
_atom_sites_solution_hydrogens geom
_audit_creation_date 2015-05-16
_audit_creation_method
;
Olex2 1.2
(compiled 2015.01.26 svn.r3150 for OlexSys, GUI svn.r4998)
;
_cell_angle_alpha 96.988(5)
_cell_angle_beta 90.855(7)
_cell_angle_gamma 95.807(8)
_cell_formula_units_Z 2
_cell_length_a 7.786(3)
_cell_length_b 8.962(3)
_cell_length_c 18.708(6)
_cell_measurement_reflns_used 3692
_cell_measurement_temperature 100
_cell_measurement_theta_max 29.1
_cell_measurement_theta_min 3.3
_cell_volume 1288.6(8)
_computing_cell_refinement
;
CrystalClear-SM Expert 2.1 b28 (Rigaku, 2013)
;
_computing_data_collection
;
CrystalClear-SM Expert 2.1 b28 (Rigaku, 2013)
;
_computing_data_reduction
;
CrystalClear-SM Expert 2.1 b28 (Rigaku, 2013)
;
_computing_molecular_graphics 'Olex2 (Dolomanov et al., 2009)'
_computing_publication_material 'Olex2 (Dolomanov et al., 2009)'
_computing_structure_refinement 'ShelXL (Sheldrick, 2008)'
_diffrn_ambient_temperature 100
_diffrn_detector CCD
_diffrn_detector_area_resol_mean 28.5714
_diffrn_measured_fraction_theta_full 0.944
_diffrn_measured_fraction_theta_max 0.968
_diffrn_measurement_details
;
scan:
	Number of images: 360
	           Slice: -110.0000 - 70.0000
	     Image width: 0.5000
	        Exp time: 8.0000
	   Rotation axis: Omega
	           Omega: 0.0000
	           Kappa: 0.0000
	             Phi: -108.0000
	             XTD: 44.9592
	          2theta: -19.9432
scan:
	Number of images: 194
	           Slice: -78.0000 - 19.0000
	     Image width: 0.5000
	        Exp time: 8.0000
	   Rotation axis: Omega
	           Omega: 0.0000
	           Kappa: -72.0000
	             Phi: -108.0000
	             XTD: 44.9592
	          2theta: -19.9432
scan:
	Number of images: 151
	           Slice: -66.5000 - 9.0000
	     Image width: 0.5000
	        Exp time: 8.0000
	   Rotation axis: Omega
	           Omega: 0.0000
	           Kappa: -72.0000
	             Phi: 36.0000
	             XTD: 44.9592
	          2theta: -19.9432
scan:
	Number of images: 90
	           Slice: -53.0000 - -8.0000
	     Image width: 0.5000
	        Exp time: 8.0000
	   Rotation axis: Omega
	           Omega: 0.0000
	           Kappa: 72.0000
	             Phi: -180.0000
	             XTD: 44.9592
	          2theta: -19.9432
scan:
	Number of images: 61
	           Slice: -9.0000 - 21.5000
	     Image width: 0.5000
	        Exp time: 8.0000
	   Rotation axis: Omega
	           Omega: 0.0000
	           Kappa: 72.0000
	             Phi: -36.0000
	             XTD: 44.9592
	          2theta: -19.9432
scan:
	Number of images: 61
	           Slice: -59.0000 - -28.5000
	     Image width: 0.5000
	        Exp time: 8.0000
	   Rotation axis: Omega
	           Omega: 0.0000
	           Kappa: 72.0000
	             Phi: -108.0000
	             XTD: 44.9592
	          2theta: -19.9432
scan:
	Number of images: 360
	           Slice: -110.0000 - 70.0000
	     Image width: 0.5000
	        Exp time: 8.0000
	   Rotation axis: Omega
	           Omega: 0.0000
	           Kappa: 0.0000
	             Phi: -180.0000
	             XTD: 44.9592
	          2theta: -19.9432
scan:
	Number of images: 198
	           Slice: -80.0000 - 19.0000
	     Image width: 0.5000
	        Exp time: 8.0000
	   Rotation axis: Omega
	           Omega: 0.0000
	           Kappa: -72.0000
	             Phi: -36.0000
	             XTD: 44.9592
	          2theta: -19.9432
scan:
	Number of images: 20
	           Slice: -76.5000 - -66.5000
	     Image width: 0.5000
	        Exp time: 8.0000
	   Rotation axis: Omega
	           Omega: 0.0000
	           Kappa: -72.0000
	             Phi: -180.0000
	             XTD: 44.9592
	          2theta: -19.9432
;
_diffrn_measurement_device
;
AFC12 (Right): Kappa 3 circle
;
_diffrn_measurement_device_type
;
Rigaku Saturn724+ (4x4 bin mode)
;
_diffrn_measurement_method 'profile data from \w-scans'
_diffrn_measurement_specimen_support Fiber
_diffrn_orient_matrix_type XPlain
_diffrn_orient_matrix_UB_11 -0.123442
_diffrn_orient_matrix_UB_12 0.005171
_diffrn_orient_matrix_UB_13 0.037601
_diffrn_orient_matrix_UB_21 0.021369
_diffrn_orient_matrix_UB_22 0.033394
_diffrn_orient_matrix_UB_23 0.105846
_diffrn_orient_matrix_UB_31 -0.002129
_diffrn_orient_matrix_UB_32 0.053043
_diffrn_orient_matrix_UB_33 -0.009182
_diffrn_radiation_monochromator Confocal
_diffrn_radiation_type MoK\a
_diffrn_radiation_wavelength 0.71075
_diffrn_reflns_av_R_equivalents 0.0658
_diffrn_reflns_av_unetI/netI 0.0592
_diffrn_reflns_Laue_measured_fraction_full 0.944
_diffrn_reflns_Laue_measured_fraction_max 0.968
_diffrn_reflns_limit_h_max 9
_diffrn_reflns_limit_h_min -9
_diffrn_reflns_limit_k_max 10
_diffrn_reflns_limit_k_min -10
_diffrn_reflns_limit_l_max 22
_diffrn_reflns_limit_l_min -22
_diffrn_reflns_number 16386
_diffrn_reflns_point_group_measured_fraction_full 0.944
_diffrn_reflns_point_group_measured_fraction_max 0.968
_diffrn_reflns_theta_full 25.242
_diffrn_reflns_theta_max 24.995
_diffrn_reflns_theta_min 3.293
_diffrn_source MicroMax003_Mo
_diffrn_source_current 0.6
_diffrn_source_power 0.0
_diffrn_source_voltage 50.0
_exptl_absorpt_coefficient_mu 0.123
_exptl_absorpt_correction_T_max 0.000
_exptl_absorpt_correction_T_min 0.000
_exptl_absorpt_correction_type numerical
_exptl_crystal_colour Colorless
_exptl_crystal_density_diffrn 1.247
_exptl_crystal_description Prism
_exptl_crystal_F_000 516
_exptl_crystal_size_max 0.2
_exptl_crystal_size_mid 0.2
_exptl_crystal_size_min 0.2
_refine_diff_density_max 0.651
_refine_diff_density_min -0.294
_refine_diff_density_rms 0.059
_refine_ls_extinction_method none
_refine_ls_goodness_of_fit_ref 1.000
_refine_ls_hydrogen_treatment constr
_refine_ls_matrix_type full
_refine_ls_number_parameters 316
_refine_ls_number_reflns 4406
_refine_ls_number_restraints 0
_refine_ls_restrained_S_all 1.000
_refine_ls_R_factor_all 0.0591
_refine_ls_R_factor_gt 0.0488
_refine_ls_shift/su_max 0.001
_refine_ls_shift/su_mean 0.000
_refine_ls_structure_factor_coef Fsqd
_refine_ls_weighting_details
;
 w=1/[\s^2^(Fo^2^)+(0.0905P)^2^+0.0074P]
 where P=(Fo^2^+2Fc^2^)/3
;
_refine_ls_weighting_scheme calc
_refine_ls_wR_factor_gt 0.1357
_refine_ls_wR_factor_ref 0.1421
_reflns_Friedel_coverage 0.000
_reflns_number_gt 3464
_reflns_number_total 4406
_reflns_shell_number_unique_all 6589
_reflns_threshold_expression 'I > 2\s(I)'
_cod_data_source_file ja5b06793_si_003.cif
_cod_data_source_block shelxl
_cod_depositor_comments
;
The following automatic conversions were performed:

data item '_exptl_absorpt_correction_type' value 'Numerical' was
changed to 'numerical' in accordance with the
/home/saulius/struct/COD-crude-data/automatic-downloads/DataCite-retrospective/ACS/depositions/lib/dictionaries/cif_core.dic
dictionary named 'cif_core.dic' version 2.4.2 last updated on
2011-04-26.

Automatic conversion script
Id: cif_fix_values 6909 2019-04-08 15:41:33Z antanas 
;
_cod_database_code 4129485
_shelxl_version_number 2012-9
_shelx_space_group_comment
;
The symmetry employed for this shelxl refinement is uniquely defined
by the following loop, which should always be used as a source of
symmetry information in preference to the above space-group names.
They are only intended as comments.
;
_shelx_estimated_absorpt_t_max 0.976
_shelx_estimated_absorpt_t_min 0.976
_olex2_refinement_description
;
1. Fixed Uiso
 At 1.2 times of:
  All C(H) groups, All C(H,H) groups, All C(H,H,H) groups
2.a Ternary CH refined with riding coordinates:
 C14(H14), C17(H17)
2.b Secondary CH2 refined with riding coordinates:
 C22(H22A,H22B)
2.c Me refined with riding coordinates:
 C28(H28A,H28B,H28C), C30(H30A,H30B,H30C), C31(H31A,H31B,H31C), C34(H34A,H34B,
 H34C), C35(H35A,H35B,H35C)
2.d Aromatic/amide H refined with riding coordinates:
 C8(H8), C5(H5), C9(H9), C13(H13), C15(H15), C19(H19), C20(H20), C21(H21),
 C23(H23), C24(H24), C25(H25), C27(H27), C29(H29), C32(H32)
;
_olex2_submission_special_instructions 'No special instructions were received'

loop_
_space_group_symop_operation_xyz
'x, y, z'
'-x, -y, -z'

loop_
_atom_site_label
_atom_site_type_symbol
_atom_site_fract_x
_atom_site_fract_y
_atom_site_fract_z
_atom_site_U_iso_or_equiv
_atom_site_adp_type
_atom_site_occupancy
_atom_site_site_symmetry_order
_atom_site_calc_flag
_atom_site_refinement_flags_posn
Si1 Si 0.91805(7) 0.75013(7) 0.75421(3) 0.01664(19) Uani 1 1 d .
C8 C 1.2323(2) 0.4838(2) 0.92483(10) 0.0159(5) Uani 1 1 d .
H8 H 1.2576 0.4935 0.9751 0.019 Uiso 1 1 calc R
O12 O -0.1555(2) 0.2254(2) 0.49408(9) 0.0380(5) Uani 1 1 d .
O26 O -0.0661(2) 0.0890(2) 0.57766(10) 0.0486(5) Uani 1 1 d .
O2 O 0.92023(16) 0.60821(17) 0.80359(7) 0.0182(4) Uani 1 1 d .
C3 C 1.4676(2) 0.2396(2) 0.96173(10) 0.0157(5) Uani 1 1 d .
N4 N 1.1780(2) 0.1842(2) 1.02559(9) 0.0235(5) Uani 1 1 d .
C5 C 1.0979(2) 0.5555(2) 0.89992(10) 0.0165(5) Uani 1 1 d .
H5 H 1.0323 0.6141 0.9329 0.020 Uiso 1 1 calc R
C6 C 1.4786(2) 0.3233(2) 0.90286(11) 0.0159(5) Uani 1 1 d .
C7 C 1.0594(2) 0.5417(2) 0.82671(11) 0.0165(5) Uani 1 1 d .
C9 C 0.7001(3) 0.4238(3) 0.65827(11) 0.0247(5) Uani 1 1 d .
H9 H 0.7905 0.3850 0.6826 0.030 Uiso 1 1 calc R
C10 C 1.3313(2) 0.3975(2) 0.87744(10) 0.0158(5) Uani 1 1 d .
C11 C 1.3056(2) 0.2128(2) 0.99749(10) 0.0165(5) Uani 1 1 d .
C13 C 1.2904(3) 0.3857(3) 0.80412(11) 0.0199(5) Uani 1 1 d .
H13 H 1.3563 0.3280 0.7709 0.024 Uiso 1 1 calc R
C14 C 0.7320(3) 0.8519(3) 0.78859(11) 0.0216(5) Uani 1 1 d .
H14 H 0.7726 0.9113 0.8356 0.026 Uiso 1 1 calc R
C15 C 1.1554(3) 0.4562(3) 0.77849(11) 0.0207(5) Uani 1 1 d .
H15 H 1.1290 0.4461 0.7283 0.025 Uiso 1 1 calc R
C16 C 0.4087(3) 0.3892(3) 0.60739(11) 0.0228(5) Uani 1 1 d .
C17 C 1.1320(3) 0.8677(3) 0.76775(11) 0.0206(5) Uani 1 1 d .
H17 H 1.2224 0.7957 0.7623 0.025 Uiso 1 1 calc R
C18 C 0.7259(3) 0.5680(3) 0.63769(10) 0.0218(5) Uani 1 1 d .
C19 C 1.6084(2) 0.1715(2) 0.98492(11) 0.0192(5) Uani 1 1 d .
H19 H 1.5989 0.1179 1.0257 0.023 Uiso 1 1 calc R
C20 C 1.7623(3) 0.1820(2) 0.94853(11) 0.0203(5) Uani 1 1 d .
H20 H 1.8579 0.1346 0.9637 0.024 Uiso 1 1 calc R
C21 C 1.6364(3) 0.3330(3) 0.86759(11) 0.0200(5) Uani 1 1 d .
H21 H 1.6487 0.3888 0.8276 0.024 Uiso 1 1 calc R
C22 C 0.8901(3) 0.6695(3) 0.65637(11) 0.0231(5) Uani 1 1 d .
H22A H 0.8938 0.7543 0.6269 0.028 Uiso 1 1 calc R
H22B H 0.9891 0.6118 0.6430 0.028 Uiso 1 1 calc R
C23 C 0.5904(3) 0.6190(3) 0.60028(11) 0.0279(6) Uani 1 1 d .
H23 H 0.6065 0.7160 0.5844 0.033 Uiso 1 1 calc R
C24 C 1.7747(3) 0.2623(3) 0.89011(12) 0.0227(5) Uani 1 1 d .
H24 H 1.8796 0.2693 0.8648 0.027 Uiso 1 1 calc R
C25 C 0.5427(3) 0.3354(3) 0.64350(11) 0.0261(5) Uani 1 1 d .
H25 H 0.5267 0.2373 0.6583 0.031 Uiso 1 1 calc R
C27 C 0.4341(3) 0.5319(3) 0.58592(12) 0.0276(6) Uani 1 1 d .
H27 H 0.3438 0.5702 0.5612 0.033 Uiso 1 1 calc R
C28 C 1.1572(3) 0.9531(3) 0.84389(11) 0.0253(5) Uani 1 1 d .
H28A H 1.1343 0.8821 0.8794 0.030 Uiso 1 1 calc R
H28B H 1.0772 1.0310 0.8504 0.030 Uiso 1 1 calc R
H28C H 1.2762 1.0007 0.8506 0.030 Uiso 1 1 calc R
C29 C 0.1117(3) 0.3086(3) 0.55082(12) 0.0320(6) Uani 1 1 d .
H29 H 0.1158 0.3935 0.5248 0.038 Uiso 1 1 calc R
C30 C 0.5750(3) 0.7454(3) 0.80540(12) 0.0284(6) Uani 1 1 d .
H30A H 0.6114 0.6735 0.8366 0.034 Uiso 1 1 calc R
H30B H 0.5241 0.6901 0.7604 0.034 Uiso 1 1 calc R
H30C H 0.4891 0.8045 0.8299 0.034 Uiso 1 1 calc R
C31 C 1.1686(3) 0.9768(3) 0.71196(13) 0.0363(6) Uani 1 1 d .
H31A H 1.1537 0.9212 0.6635 0.044 Uiso 1 1 calc R
H31B H 1.2874 1.0249 0.7189 0.044 Uiso 1 1 calc R
H31C H 1.0881 1.0545 0.7177 0.044 Uiso 1 1 calc R
C32 C 0.2442(3) 0.2918(3) 0.59356(12) 0.0300(6) Uani 1 1 d .
H32 H 0.2315 0.2055 0.6186 0.036 Uiso 1 1 calc R
C33 C -0.0426(3) 0.1959(4) 0.54336(13) 0.0381(7) Uani 1 1 d .
C34 C 0.6806(3) 0.9674(3) 0.74025(13) 0.0333(6) Uani 1 1 d .
H34A H 0.7831 1.0341 0.7306 0.040 Uiso 1 1 calc R
H34B H 0.5954 1.0277 0.7646 0.040 Uiso 1 1 calc R
H34C H 0.6304 0.9143 0.6947 0.040 Uiso 1 1 calc R
C35 C -0.3068(3) 0.1151(3) 0.48391(16) 0.0441(7) Uani 1 1 d .
H35A H -0.3847 0.1431 0.4473 0.053 Uiso 1 1 calc R
H35B H -0.3668 0.1129 0.5295 0.053 Uiso 1 1 calc R
H35C H -0.2709 0.0149 0.4681 0.053 Uiso 1 1 calc R

loop_
_atom_site_aniso_label
_atom_site_aniso_U_11
_atom_site_aniso_U_22
_atom_site_aniso_U_33
_atom_site_aniso_U_23
_atom_site_aniso_U_13
_atom_site_aniso_U_12
Si1 0.0157(3) 0.0204(4) 0.0144(3) 0.0037(2) -0.0005(2) 0.0030(2)
C8 0.0170(10) 0.0164(13) 0.0145(10) 0.0039(9) -0.0009(8) 0.0006(9)
O12 0.0290(9) 0.0459(12) 0.0374(10) 0.0002(9) -0.0048(8) 0.0026(8)
O26 0.0481(11) 0.0559(14) 0.0413(11) 0.0172(10) -0.0054(9) -0.0092(10)
O2 0.0138(7) 0.0241(9) 0.0187(7) 0.0081(6) 0.0000(6) 0.0050(6)
C3 0.0147(10) 0.0151(12) 0.0170(10) 0.0005(9) 0.0003(8) 0.0020(8)
N4 0.0220(10) 0.0286(12) 0.0225(10) 0.0087(9) 0.0031(8) 0.0083(8)
C5 0.0163(10) 0.0162(13) 0.0171(10) 0.0022(9) 0.0035(8) 0.0012(9)
C6 0.0163(10) 0.0119(12) 0.0191(10) 0.0004(9) -0.0008(8) 0.0018(8)
C7 0.0134(10) 0.0172(13) 0.0200(11) 0.0075(9) 0.0001(8) 0.0006(8)
C9 0.0269(12) 0.0317(15) 0.0156(11) 0.0018(10) -0.0001(9) 0.0047(10)
C10 0.0148(10) 0.0142(12) 0.0189(11) 0.0051(9) 0.0019(8) 0.0004(8)
C11 0.0206(11) 0.0152(13) 0.0147(10) 0.0041(9) -0.0038(9) 0.0050(9)
C13 0.0216(11) 0.0225(14) 0.0172(10) 0.0050(9) 0.0063(8) 0.0062(9)
C14 0.0217(11) 0.0240(14) 0.0193(11) 0.0007(10) -0.0027(9) 0.0065(9)
C15 0.0217(11) 0.0270(14) 0.0142(10) 0.0050(9) 0.0013(8) 0.0041(9)
C16 0.0269(12) 0.0279(15) 0.0126(10) -0.0024(9) 0.0011(9) 0.0040(10)
C17 0.0183(10) 0.0221(14) 0.0221(11) 0.0048(10) 0.0014(8) 0.0025(9)
C18 0.0231(11) 0.0299(15) 0.0113(10) -0.0020(9) 0.0013(8) 0.0037(10)
C19 0.0191(10) 0.0175(13) 0.0208(11) 0.0023(9) -0.0041(8) 0.0017(9)
C20 0.0152(10) 0.0168(13) 0.0286(12) 0.0001(10) -0.0050(9) 0.0037(9)
C21 0.0197(11) 0.0179(13) 0.0231(11) 0.0052(9) 0.0038(9) 0.0025(9)
C22 0.0247(11) 0.0273(14) 0.0177(11) 0.0045(10) 0.0009(9) 0.0028(10)
C23 0.0349(13) 0.0301(15) 0.0186(11) 0.0026(10) -0.0038(10) 0.0040(11)
C24 0.0170(11) 0.0187(14) 0.0315(12) -0.0011(10) 0.0057(9) 0.0012(9)
C25 0.0353(13) 0.0285(15) 0.0160(11) 0.0042(10) 0.0068(9) 0.0071(11)
C27 0.0296(12) 0.0330(16) 0.0205(11) 0.0030(10) -0.0045(9) 0.0058(11)
C28 0.0212(11) 0.0283(15) 0.0253(12) 0.0035(10) -0.0032(9) -0.0018(10)
C29 0.0317(13) 0.0363(16) 0.0266(12) 0.0002(11) 0.0010(10) 0.0011(11)
C30 0.0177(11) 0.0399(16) 0.0274(12) -0.0007(11) 0.0006(9) 0.0086(10)
C31 0.0334(13) 0.0439(18) 0.0313(13) 0.0154(12) -0.0040(11) -0.0098(12)
C32 0.0367(13) 0.0303(16) 0.0226(12) 0.0010(11) 0.0033(10) 0.0033(11)
C33 0.0317(14) 0.058(2) 0.0217(13) -0.0091(13) -0.0014(11) 0.0087(13)
C34 0.0348(13) 0.0312(16) 0.0362(14) 0.0030(12) -0.0050(11) 0.0163(12)
C35 0.0332(14) 0.0398(18) 0.0551(18) -0.0039(14) 0.0025(12) -0.0044(12)

loop_
_atom_type_symbol
_atom_type_description
_atom_type_scat_dispersion_real
_atom_type_scat_dispersion_imag
_atom_type_scat_source
C C 0.0033 0.0016 'International Tables Vol C Tables 4.2.6.8 and 6.1.1.4'
H H 0.0000 0.0000 'International Tables Vol C Tables 4.2.6.8 and 6.1.1.4'
N N 0.0061 0.0033 'International Tables Vol C Tables 4.2.6.8 and 6.1.1.4'
O O 0.0106 0.0060 'International Tables Vol C Tables 4.2.6.8 and 6.1.1.4'
Si Si 0.0817 0.0704 'International Tables Vol C Tables 4.2.6.8 and 6.1.1.4'

loop_
_geom_angle_atom_site_label_1
_geom_angle_atom_site_label_2
_geom_angle_atom_site_label_3
_geom_angle
O2 Si1 C14 104.19(9)
O2 Si1 C17 108.08(9)
O2 Si1 C22 108.64(10)
C14 Si1 C17 113.70(10)
C14 Si1 C22 113.14(9)
C17 Si1 C22 108.79(9)
C5 C8 H8 119.3
C5 C8 C10 121.30(18)
C10 C8 H8 119.3
C33 O12 C35 113.4(2)
C7 O2 Si1 128.85(12)
C6 C3 C11 120.84(16)
C19 C3 C6 121.43(17)
C19 C3 C11 117.60(18)
C8 C5 H5 120.1
C7 C5 C8 119.83(18)
C7 C5 H5 120.1
C3 C6 C10 122.47(17)
C21 C6 C3 117.06(17)
C21 C6 C10 120.47(18)
O2 C7 C5 118.69(17)
O2 C7 C15 121.20(18)
C5 C7 C15 120.04(18)
C18 C9 H9 119.7
C18 C9 C25 120.6(2)
C25 C9 H9 119.7
C8 C10 C6 122.11(18)
C13 C10 C8 117.77(18)
C13 C10 C6 120.10(17)
N4 C11 C3 176.7(2)
C10 C13 H13 119.2
C15 C13 C10 121.50(19)
C15 C13 H13 119.2
Si1 C14 H14 106.1
C30 C14 Si1 113.27(16)
C30 C14 H14 106.1
C30 C14 C34 111.26(18)
C34 C14 Si1 113.32(15)
C34 C14 H14 106.1
C7 C15 C13 119.56(19)
C7 C15 H15 120.2
C13 C15 H15 120.2
C25 C16 C32 118.7(2)
C27 C16 C25 118.9(2)
C27 C16 C32 122.3(2)
Si1 C17 H17 106.5
C28 C17 Si1 112.53(14)
C28 C17 H17 106.5
C31 C17 Si1 114.22(15)
C31 C17 H17 106.5
C31 C17 C28 110.0(2)
C9 C18 C22 122.02(19)
C9 C18 C23 117.6(2)
C23 C18 C22 120.3(2)
C3 C19 H19 119.9
C20 C19 C3 120.13(19)
C20 C19 H19 119.9
C19 C20 H20 120.4
C24 C20 C19 119.16(18)
C24 C20 H20 120.4
C6 C21 H21 119.4
C24 C21 C6 121.13(19)
C24 C21 H21 119.4
Si1 C22 H22A 108.5
Si1 C22 H22B 108.5
C18 C22 Si1 114.88(14)
C18 C22 H22A 108.5
C18 C22 H22B 108.5
H22A C22 H22B 107.5
C18 C23 H23 119.1
C27 C23 C18 121.8(2)
C27 C23 H23 119.1
C20 C24 C21 121.06(18)
C20 C24 H24 119.5
C21 C24 H24 119.5
C9 C25 C16 120.8(2)
C9 C25 H25 119.6
C16 C25 H25 119.6
C16 C27 H27 119.9
C23 C27 C16 120.2(2)
C23 C27 H27 119.9
C17 C28 H28A 109.5
C17 C28 H28B 109.5
C17 C28 H28C 109.5
H28A C28 H28B 109.5
H28A C28 H28C 109.5
H28B C28 H28C 109.5
C32 C29 H29 119.7
C32 C29 C33 120.6(2)
C33 C29 H29 119.7
C14 C30 H30A 109.5
C14 C30 H30B 109.5
C14 C30 H30C 109.5
H30A C30 H30B 109.5
H30A C30 H30C 109.5
H30B C30 H30C 109.5
C17 C31 H31A 109.5
C17 C31 H31B 109.5
C17 C31 H31C 109.5
H31A C31 H31B 109.5
H31A C31 H31C 109.5
H31B C31 H31C 109.5
C16 C32 H32 115.6
C29 C32 C16 128.7(2)
C29 C32 H32 115.6
O12 C33 C29 111.8(2)
O26 C33 O12 123.1(2)
O26 C33 C29 125.1(2)
C14 C34 H34A 109.5
C14 C34 H34B 109.5
C14 C34 H34C 109.5
H34A C34 H34B 109.5
H34A C34 H34C 109.5
H34B C34 H34C 109.5
O12 C35 H35A 109.5
O12 C35 H35B 109.5
O12 C35 H35C 109.5
H35A C35 H35B 109.5
H35A C35 H35C 109.5
H35B C35 H35C 109.5

loop_
_geom_bond_atom_site_label_1
_geom_bond_atom_site_label_2
_geom_bond_distance
Si1 O2 1.6617(15)
Si1 C14 1.870(2)
Si1 C17 1.875(2)
Si1 C22 1.885(2)
C8 H8 0.9500
C8 C5 1.385(3)
C8 C10 1.398(3)
O12 C33 1.332(3)
O12 C35 1.454(3)
O26 C33 1.217(3)
O2 C7 1.377(2)
C3 C6 1.405(3)
C3 C11 1.448(3)
C3 C19 1.396(3)
N4 C11 1.152(2)
C5 H5 0.9500
C5 C7 1.386(3)
C6 C10 1.483(3)
C6 C21 1.403(3)
C7 C15 1.388(3)
C9 H9 0.9500
C9 C18 1.389(3)
C9 C25 1.395(3)
C10 C13 1.393(3)
C13 H13 0.9500
C13 C15 1.388(3)
C14 H14 1.0000
C14 C30 1.534(3)
C14 C34 1.533(3)
C15 H15 0.9500
C16 C25 1.392(3)
C16 C27 1.383(3)
C16 C32 1.476(3)
C17 H17 1.0000
C17 C28 1.533(3)
C17 C31 1.526(3)
C18 C22 1.503(3)
C18 C23 1.402(3)
C19 H19 0.9500
C19 C20 1.388(3)
C20 H20 0.9500
C20 C24 1.379(3)
C21 H21 0.9500
C21 C24 1.389(3)
C22 H22A 0.9900
C22 H22B 0.9900
C23 H23 0.9500
C23 C27 1.382(3)
C24 H24 0.9500
C25 H25 0.9500
C27 H27 0.9500
C28 H28A 0.9800
C28 H28B 0.9800
C28 H28C 0.9800
C29 H29 0.9500
C29 C32 1.328(3)
C29 C33 1.482(4)
C30 H30A 0.9800
C30 H30B 0.9800
C30 H30C 0.9800
C31 H31A 0.9800
C31 H31B 0.9800
C31 H31C 0.9800
C32 H32 0.9500
C34 H34A 0.9800
C34 H34B 0.9800
C34 H34C 0.9800
C35 H35A 0.9800
C35 H35B 0.9800
C35 H35C 0.9800

loop_
_geom_torsion_atom_site_label_1
_geom_torsion_atom_site_label_2
_geom_torsion_atom_site_label_3
_geom_torsion_atom_site_label_4
_geom_torsion
Si1 O2 C7 C5 114.45(19)
Si1 O2 C7 C15 -68.5(3)
C8 C5 C7 O2 176.99(17)
C8 C5 C7 C15 0.0(3)
C8 C10 C13 C15 -0.3(3)
O2 Si1 C14 C30 -39.66(17)
O2 Si1 C14 C34 -167.63(16)
O2 Si1 C17 C28 -68.92(17)
O2 Si1 C17 C31 164.76(16)
O2 Si1 C22 C18 60.68(17)
O2 C7 C15 C13 -177.28(19)
C3 C6 C10 C8 46.7(3)
C3 C6 C10 C13 -135.0(2)
C3 C6 C21 C24 0.2(3)
C3 C19 C20 C24 1.0(3)
C5 C8 C10 C6 178.26(18)
C5 C8 C10 C13 0.0(3)
C5 C7 C15 C13 -0.3(3)
C6 C3 C19 C20 -1.8(3)
C6 C10 C13 C15 -178.68(19)
C6 C21 C24 C20 -0.9(3)
C9 C18 C22 Si1 -72.3(2)
C9 C18 C23 C27 1.9(3)
C10 C8 C5 C7 0.2(3)
C10 C6 C21 C24 -179.0(2)
C10 C13 C15 C7 0.5(3)
C11 C3 C6 C10 4.5(3)
C11 C3 C6 C21 -174.68(19)
C11 C3 C19 C20 174.22(19)
C14 Si1 O2 C7 -146.93(17)
C14 Si1 C17 C28 46.23(18)
C14 Si1 C17 C31 -80.09(18)
C14 Si1 C22 C18 -54.5(2)
C17 Si1 O2 C7 -25.68(19)
C17 Si1 C14 C30 -157.09(15)
C17 Si1 C14 C34 74.94(18)
C17 Si1 C22 C18 178.12(15)
C18 C9 C25 C16 0.5(3)
C18 C23 C27 C16 -1.2(3)
C19 C3 C6 C10 -179.64(19)
C19 C3 C6 C21 1.2(3)
C19 C20 C24 C21 0.4(3)
C21 C6 C10 C8 -134.1(2)
C21 C6 C10 C13 44.1(3)
C22 Si1 O2 C7 92.20(18)
C22 Si1 C14 C30 78.16(17)
C22 Si1 C14 C34 -49.8(2)
C22 Si1 C17 C28 173.29(15)
C22 Si1 C17 C31 46.96(19)
C22 C18 C23 C27 -176.19(19)
C23 C18 C22 Si1 105.7(2)
C25 C9 C18 C22 176.51(18)
C25 C9 C18 C23 -1.6(3)
C25 C16 C27 C23 0.0(3)
C25 C16 C32 C29 -167.9(2)
C27 C16 C25 C9 0.3(3)
C27 C16 C32 C29 12.2(4)
C32 C16 C25 C9 -179.53(18)
C32 C16 C27 C23 179.85(19)
C32 C29 C33 O12 -175.0(2)
C32 C29 C33 O26 5.1(4)
C33 C29 C32 C16 179.1(2)
C35 O12 C33 O26 -1.6(3)
C35 O12 C33 C29 178.53(19)
